data_4327528
loop_
_publ_author_name
'Tiffany Dub\'e'
'J. W. Faller'
'Robert H. Crabtree'

_publ_contact_author_address
;
     Department of Chemistry, Yale University, New Haven, CT 06520-8107 USA
;
_publ_contact_author_email ' Jack.faller@yale.edu '
_publ_contact_author_fax ' (203)-432-6144 '
_publ_contact_author_name ' J. W. Faller'
_publ_contact_author_phone ' (203)-432-3954 '
_publ_section_title
;
 A cis-IrL(CO) Group Responds to Increasing Steric Bulk of L by M-L
 Stretching, Not M-C-O Tilting or Bending
;
_journal_name_full 'Inorganic Chemistry'
_journal_page_first 5561
_journal_page_last 5565
_journal_paper_doi 10.1021/ic020144+
_journal_volume 41
_journal_year 2002
_chemical_formula_moiety 'C53 H45 Ir N O P2, F6 P'
_chemical_formula_sum 'C53 H45 F6 Ir N O P3'
_chemical_formula_weight 1111.08
_space_group_IT_number 14
_symmetry_cell_setting monoclinic
_symmetry_Int_Tables_number 14
_symmetry_space_group_name_Hall '-P 2ybc'
_symmetry_space_group_name_H-M 'P 1 21/c 1'
_cell_angle_alpha 90
_cell_angle_beta 94.253(1)
_cell_angle_gamma 90
_cell_formula_units_Z 4
_cell_length_a 10.0934(2)
_cell_length_b 15.4414(3)
_cell_length_c 29.3713(5)
_cell_measurement_reflns_used 36965
_cell_measurement_temperature 183.2
_cell_measurement_theta_max 27.5
_cell_measurement_theta_min 1.0
_cell_volume 4565.09(15)
_computing_cell_refinement Denzo-SMN
_computing_data_collection 'Nonius Collect'
_computing_data_reduction Denzo-SMN
_computing_publication_material 'teXsan for Windows v. 1.06 (MSC 1999)'
_computing_structure_refinement 'teXsan for Windows v. 1.06 (MSC 1999)'
_computing_structure_solution
;
DIRDIF92 PATTY (Beurskens, 1992)
;
_diffrn_ambient_temperature 183.2
_diffrn_measurement_device 'Nonius Kappa CCD'
_diffrn_measurement_method \w
_diffrn_orient_matrix_UB_11 0.00000
_diffrn_orient_matrix_UB_12 0.00000
_diffrn_orient_matrix_UB_13 0.00000
_diffrn_orient_matrix_UB_21 0.00000
_diffrn_orient_matrix_UB_22 0.00000
_diffrn_orient_matrix_UB_23 0.00000
_diffrn_orient_matrix_UB_31 0.00000
_diffrn_orient_matrix_UB_32 0.00000
_diffrn_orient_matrix_UB_33 0.00000
_diffrn_radiation_detector CCD
_diffrn_radiation_monochromator graphite
_diffrn_radiation_source 'X-ray tube'
_diffrn_radiation_type 'Mo K\a'
_diffrn_radiation_wavelength 0.7107
_diffrn_reflns_av_R_equivalents 0.07154
_diffrn_reflns_limit_h_max 13
_diffrn_reflns_limit_h_min 0
_diffrn_reflns_limit_k_max 20
_diffrn_reflns_limit_k_min -19
_diffrn_reflns_limit_l_max 38
_diffrn_reflns_limit_l_min -38
_diffrn_reflns_number 28060
_diffrn_reflns_reduction_process 'Lp corrections applied'
_diffrn_reflns_theta_max 27.49
_diffrn_reflns_theta_min 1.32
_diffrn_standards_decay_% 0.00
_diffrn_standards_interval_count 0
_diffrn_standards_number 0
_exptl_absorpt_coefficient_mu 3.104
_exptl_absorpt_correction_T_max 0.749
_exptl_absorpt_correction_T_min 0.574
_exptl_absorpt_correction_type multi-scan
_exptl_crystal_colour paleyellow
_exptl_crystal_density_diffrn 1.616
_exptl_crystal_description plate
_exptl_crystal_F_000 2216.00
_exptl_crystal_size_max 0.24
_exptl_crystal_size_mid 0.24
_exptl_crystal_size_min 0.10
_refine_diff_density_max 1.31
_refine_diff_density_min -1.56
_refine_ls_extinction_method none
_refine_ls_goodness_of_fit_all 1.111
_refine_ls_goodness_of_fit_ref 1.110
_refine_ls_hydrogen_treatment
;
included at calculated positions except for Ir-H which was refined
;
_refine_ls_matrix_type full
_refine_ls_number_constraints 0
_refine_ls_number_parameters 590
_refine_ls_number_reflns 6518
_refine_ls_number_restraints 0
_refine_ls_R_factor_all 0.0364
_refine_ls_R_factor_gt 0.036
_refine_ls_shift/su_max 0.0000
_refine_ls_shift/su_mean 0.0000
_refine_ls_structure_factor_coef F
_refine_ls_weighting_details 'w = 1/[\s^2^(Fo) + 0.00010|Fo|^2^]'
_refine_ls_weighting_scheme sigma
_refine_ls_wR_factor_all 0.035
_refine_ls_wR_factor_ref 0.035
_reflns_number_gt 6518
_reflns_number_total 10774
_reflns_threshold_expression I>3.00\s(I)
_cod_data_source_file ic0201442B_3.cif
_cod_data_source_block '_2034[Ir(PPh3)2HBq-iPr(CO)'
_cod_original_cell_volume 4565.1(1)
_cod_original_sg_symbol_H-M 'P 21/c '
_cod_original_formula_sum 'C53 H45 F6 Ir N O P3 '
_cod_database_code 4327528

loop_
_symmetry_equiv_pos_as_xyz
'   +x,   +y,   +z'
'   -x,1/2+y,1/2-z'
'   -x,   -y,   -z'
'   +x,1/2-y,1/2+z'

loop_
_atom_site_label
_atom_site_fract_x
_atom_site_fract_y
_atom_site_fract_z
_atom_site_U_iso_or_equiv
_atom_site_occupancy
_atom_site_adp_type
_atom_site_calc_flag
Ir(1) 0.06904(2) 0.20778(1) 0.374104(6) 0.01851(5) 1.000 Uani d
P(1) 0.0665(1) 0.10601(8) 0.31386(4) 0.0217(3) 1.000 Uani d
P(2) 0.0652(1) 0.33080(8) 0.42160(4) 0.0218(3) 1.000 Uani d
P(3) -0.5010(2) 0.2847(1) 0.10298(5) 0.0442(5) 1.000 Uani d
F(1) -0.5315(3) 0.3857(2) 0.1018(1) 0.054(1) 1.000 Uani d
F(2) -0.6502(3) 0.2652(2) 0.0834(1) 0.067(1) 1.000 Uani d
F(3) -0.4559(4) 0.2915(2) 0.0523(1) 0.075(1) 1.000 Uani d
F(4) -0.3526(3) 0.3045(2) 0.1231(1) 0.062(1) 1.000 Uani d
F(5) -0.5463(4) 0.2791(2) 0.1535(1) 0.078(1) 1.000 Uani d
F(6) -0.4687(4) 0.1839(2) 0.1030(1) 0.090(1) 1.000 Uani d
O(1) -0.1231(3) 0.1143(2) 0.4330(1) 0.035(1) 1.000 Uani d
N(1) 0.2729(3) 0.1716(2) 0.4016(1) 0.022(1) 1.000 Uani d
C(1) 0.3148(5) 0.1195(3) 0.4365(2) 0.036(2) 1.000 Uani d
C(2) 0.4494(6) 0.1102(4) 0.4495(2) 0.071(2) 1.000 Uani d
C(3) 0.5431(6) 0.1531(5) 0.4270(3) 0.077(2) 1.000 Uani d
C(4) 0.5037(5) 0.2060(4) 0.3906(2) 0.049(2) 1.000 Uani d
C(5) 0.5962(5) 0.2510(4) 0.3642(2) 0.054(2) 1.000 Uani d
C(6) 0.5524(5) 0.3023(4) 0.3289(2) 0.044(2) 1.000 Uani d
C(7) 0.4141(5) 0.3146(3) 0.3166(2) 0.033(2) 1.000 Uani d
C(8) 0.3659(6) 0.3704(3) 0.2815(2) 0.039(2) 1.000 Uani d
C(9) 0.2331(6) 0.3816(3) 0.2726(2) 0.039(2) 1.000 Uani d
C(10) 0.1404(5) 0.3372(3) 0.2969(2) 0.029(1) 1.000 Uani d
C(11) 0.1817(5) 0.2814(3) 0.3322(1) 0.021(1) 1.000 Uani d
C(12) 0.3209(5) 0.2715(3) 0.3418(2) 0.025(1) 1.000 Uani d
C(13) 0.3676(5) 0.2161(3) 0.3788(2) 0.027(1) 1.000 Uani d
C(14) 0.2155(5) 0.0671(3) 0.4609(2) 0.026(1) 1.000 Uani d
C(15) 0.1925(6) -0.0215(3) 0.4398(2) 0.055(2) 1.000 Uani d
C(16) 0.2556(6) 0.0579(4) 0.5125(2) 0.046(2) 1.000 Uani d
C(17) -0.0459(5) 0.1460(3) 0.4116(2) 0.022(1) 1.000 Uani d
C(18) -0.0008(5) -0.0014(3) 0.3252(1) 0.023(1) 1.000 Uani d
C(19) -0.1274(5) -0.0028(3) 0.3423(2) 0.027(1) 1.000 Uani d
C(20) -0.1880(5) -0.0798(3) 0.3510(2) 0.034(2) 1.000 Uani d
C(21) -0.1259(6) -0.1572(3) 0.3429(2) 0.036(2) 1.000 Uani d
C(22) -0.0040(6) -0.1571(3) 0.3251(2) 0.041(2) 1.000 Uani d
C(23) 0.0592(5) -0.0792(3) 0.3165(2) 0.035(2) 1.000 Uani d
C(24) -0.0409(5) 0.1322(3) 0.2626(1) 0.024(1) 1.000 Uani d
C(25) -0.1465(5) 0.1888(3) 0.2629(2) 0.031(1) 1.000 Uani d
C(26) -0.2356(5) 0.1975(3) 0.2244(2) 0.040(2) 1.000 Uani d
C(27) -0.2161(6) 0.1499(4) 0.1858(2) 0.041(2) 1.000 Uani d
C(28) -0.1102(6) 0.0956(4) 0.1850(2) 0.043(2) 1.000 Uani d
C(29) -0.0243(5) 0.0850(3) 0.2231(2) 0.038(2) 1.000 Uani d
C(30) 0.2310(5) 0.0886(3) 0.2939(2) 0.027(1) 1.000 Uani d
C(31) 0.2719(5) 0.1343(3) 0.2564(2) 0.030(1) 1.000 Uani d
C(32) 0.4026(6) 0.1263(3) 0.2441(2) 0.041(2) 1.000 Uani d
C(33) 0.4913(5) 0.0733(4) 0.2690(2) 0.048(2) 1.000 Uani d
C(34) 0.4518(5) 0.0290(4) 0.3058(2) 0.043(2) 1.000 Uani d
C(35) 0.3229(5) 0.0364(3) 0.3189(2) 0.034(2) 1.000 Uani d
C(36) -0.0355(5) 0.4220(3) 0.4004(1) 0.023(1) 1.000 Uani d
C(37) -0.0275(5) 0.4984(3) 0.4254(2) 0.034(2) 1.000 Uani d
C(38) -0.1131(6) 0.5668(3) 0.4146(2) 0.047(2) 1.000 Uani d
C(39) -0.2063(6) 0.5600(3) 0.3780(2) 0.045(2) 1.000 Uani d
C(40) -0.2135(5) 0.4858(3) 0.3522(2) 0.038(2) 1.000 Uani d
C(41) -0.1294(5) 0.4179(3) 0.3636(2) 0.032(1) 1.000 Uani d
C(42) -0.0078(5) 0.3062(3) 0.4755(2) 0.026(1) 1.000 Uani d
C(43) 0.0540(5) 0.2463(3) 0.5052(2) 0.032(1) 1.000 Uani d
C(44) 0.0008(6) 0.2210(3) 0.5447(2) 0.043(2) 1.000 Uani d
C(45) -0.1201(7) 0.2548(4) 0.5550(2) 0.050(2) 1.000 Uani d
C(46) -0.1844(6) 0.3135(4) 0.5261(2) 0.057(2) 1.000 Uani d
C(47) -0.1287(5) 0.3392(4) 0.4862(2) 0.043(2) 1.000 Uani d
C(48) 0.2284(5) 0.3785(3) 0.4351(2) 0.027(1) 1.000 Uani d
C(49) 0.2771(5) 0.4342(3) 0.4034(2) 0.036(2) 1.000 Uani d
C(50) 0.4063(6) 0.4667(4) 0.4091(2) 0.046(2) 1.000 Uani d
C(51) 0.4876(6) 0.4427(4) 0.4465(2) 0.064(2) 1.000 Uani d
C(52) 0.4412(7) 0.3880(5) 0.4785(2) 0.073(2) 1.000 Uani d
C(53) 0.3126(6) 0.3557(4) 0.4734(2) 0.051(2) 1.000 Uani d
H(1) -0.052(5) 0.260(3) 0.353(2) 0.06(1) 1.000 Uiso d
H(2) 0.4765 0.0734 0.4744 0.085 1.000 Uiso c
H(3) 0.6347 0.1466 0.4363 0.093 1.000 Uiso c
H(4) 0.6889 0.2447 0.3715 0.065 1.000 Uiso c
H(5) 0.6155 0.3311 0.3118 0.053 1.000 Uiso c
H(6) 0.4265 0.4004 0.2640 0.046 1.000 Uiso c
H(7) 0.2023 0.4207 0.2491 0.047 1.000 Uiso c
H(8) 0.0482 0.3454 0.2892 0.035 1.000 Uiso c
H(9) 0.1333 0.0972 0.4579 0.031 1.000 Uiso c
H(10) 0.1302 -0.0524 0.4563 0.066 1.000 Uiso c
H(11) 0.1589 -0.0153 0.4089 0.066 1.000 Uiso c
H(12) 0.2741 -0.0524 0.4410 0.066 1.000 Uiso c
H(13) 0.1865 0.0295 0.5270 0.055 1.000 Uiso c
H(14) 0.3349 0.0248 0.5167 0.055 1.000 Uiso c
H(15) 0.2699 0.1137 0.5255 0.055 1.000 Uiso c
H(16) -0.1712 0.0502 0.3479 0.032 1.000 Uiso c
H(17) -0.2734 -0.0798 0.3626 0.041 1.000 Uiso c
H(18) -0.1673 -0.2105 0.3497 0.043 1.000 Uiso c
H(19) 0.0376 -0.2104 0.3186 0.049 1.000 Uiso c
H(20) 0.1441 -0.0797 0.3045 0.041 1.000 Uiso c
H(21) -0.1589 0.2221 0.2894 0.037 1.000 Uiso c
H(22) -0.3090 0.2359 0.2248 0.048 1.000 Uiso c
H(23) -0.2768 0.1550 0.1596 0.050 1.000 Uiso c
H(24) -0.0955 0.0646 0.1579 0.052 1.000 Uiso c
H(25) 0.0472 0.0451 0.2224 0.045 1.000 Uiso c
H(26) 0.2111 0.1708 0.2393 0.036 1.000 Uiso c
H(27) 0.4304 0.1574 0.2186 0.049 1.000 Uiso c
H(28) 0.5798 0.0677 0.2604 0.058 1.000 Uiso c
H(29) 0.5134 -0.0074 0.3227 0.051 1.000 Uiso c
H(30) 0.2971 0.0059 0.3450 0.041 1.000 Uiso c
H(31) 0.0377 0.5039 0.4502 0.040 1.000 Uiso c
H(32) -0.1075 0.6182 0.4324 0.056 1.000 Uiso c
H(33) -0.2656 0.6066 0.3707 0.054 1.000 Uiso c
H(34) -0.2762 0.4814 0.3265 0.046 1.000 Uiso c
H(35) -0.1360 0.3665 0.3458 0.039 1.000 Uiso c
H(36) 0.1362 0.2219 0.4979 0.038 1.000 Uiso c
H(37) 0.0464 0.1809 0.5648 0.051 1.000 Uiso c
H(38) -0.1589 0.2373 0.5820 0.060 1.000 Uiso c
H(39) -0.2674 0.3368 0.5333 0.068 1.000 Uiso c
H(40) -0.1741 0.3797 0.4662 0.052 1.000 Uiso c
H(41) 0.2216 0.4505 0.3773 0.043 1.000 Uiso c
H(42) 0.4377 0.5054 0.3872 0.055 1.000 Uiso c
H(43) 0.5761 0.4639 0.4502 0.077 1.000 Uiso c
H(44) 0.4977 0.3720 0.5045 0.088 1.000 Uiso c
H(45) 0.2816 0.3181 0.4958 0.061 1.000 Uiso c

loop_
_atom_site_aniso_label
_atom_site_aniso_U_11
_atom_site_aniso_U_22
_atom_site_aniso_U_33
_atom_site_aniso_U_12
_atom_site_aniso_U_13
_atom_site_aniso_U_23
Ir(1) 0.01503(9) 0.0203(1) 0.0199(1) -0.0009(1) -0.00053(7) 0.00072(9)
P(1) 0.0186(6) 0.0236(7) 0.0232(6) -0.0016(6) 0.0031(5) -0.0009(5)
P(2) 0.0227(7) 0.0229(7) 0.0195(6) -0.0024(6) -0.0012(5) -0.0015(5)
P(3) 0.0318(8) 0.047(1) 0.0538(9) 0.0114(8) 0.0020(8) 0.0037(8)
F(1) 0.049(2) 0.046(2) 0.068(2) 0.015(2) 0.009(2) 0.004(2)
F(2) 0.036(2) 0.070(2) 0.093(3) 0.001(2) -0.016(2) 0.009(2)
F(3) 0.069(3) 0.104(3) 0.055(2) 0.023(2) 0.018(2) -0.011(2)
F(4) 0.033(2) 0.075(2) 0.077(2) 0.006(2) -0.003(2) 0.003(2)
F(5) 0.066(3) 0.110(3) 0.060(2) 0.005(2) 0.017(2) 0.029(2)
F(6) 0.074(3) 0.046(2) 0.145(4) 0.023(2) -0.025(3) -0.005(2)
O(1) 0.023(2) 0.045(2) 0.036(2) -0.013(2) 0.007(2) 0.004(2)
N(1) 0.011(2) 0.021(2) 0.034(2) 0.003(2) -0.001(2) 0.004(2)
C(1) 0.029(3) 0.035(3) 0.043(3) 0.003(3) -0.002(3) 0.019(3)
C(2) 0.025(3) 0.090(5) 0.095(5) 0.013(4) -0.004(3) 0.058(4)
C(3) 0.013(3) 0.101(6) 0.117(6) 0.013(3) -0.001(4) 0.064(5)
C(4) 0.018(3) 0.056(4) 0.072(4) 0.002(3) 0.004(3) 0.022(3)
C(5) 0.017(3) 0.066(4) 0.079(5) -0.001(3) 0.005(3) 0.018(4)
C(6) 0.027(3) 0.048(4) 0.061(4) -0.014(3) 0.020(3) 0.005(3)
C(7) 0.032(3) 0.033(3) 0.036(3) -0.014(3) 0.009(3) -0.006(2)
C(8) 0.042(4) 0.038(3) 0.037(3) -0.008(3) 0.015(3) 0.007(3)
C(9) 0.056(4) 0.030(3) 0.031(3) -0.007(3) 0.002(3) 0.008(3)
C(10) 0.032(3) 0.033(3) 0.022(2) -0.002(3) 0.001(2) 0.003(2)
C(11) 0.019(2) 0.022(3) 0.023(2) -0.005(2) 0.001(2) -0.001(2)
C(12) 0.022(3) 0.025(3) 0.026(3) -0.007(2) 0.006(2) -0.003(2)
C(13) 0.019(3) 0.023(3) 0.039(3) -0.001(2) 0.003(2) 0.003(2)
C(14) 0.022(3) 0.026(3) 0.030(3) 0.001(2) 0.000(2) 0.009(2)
C(15) 0.078(5) 0.036(4) 0.052(4) -0.015(3) 0.013(4) 0.004(3)
C(16) 0.040(4) 0.049(4) 0.047(3) -0.002(3) -0.011(3) 0.009(3)
C(17) 0.021(3) 0.017(3) 0.027(3) -0.000(2) -0.005(2) 0.003(2)
C(18) 0.022(3) 0.024(3) 0.022(2) -0.002(2) 0.001(2) -0.000(2)
C(19) 0.031(3) 0.023(3) 0.027(3) -0.006(2) -0.001(2) -0.007(2)
C(20) 0.037(3) 0.035(3) 0.031(3) -0.010(3) 0.005(3) -0.003(2)
C(21) 0.045(4) 0.028(3) 0.034(3) -0.013(3) 0.002(3) 0.001(2)
C(22) 0.049(4) 0.030(3) 0.044(3) 0.005(3) 0.004(3) -0.000(3)
C(23) 0.037(3) 0.028(3) 0.040(3) -0.003(3) 0.010(3) -0.002(2)
C(24) 0.023(3) 0.023(3) 0.025(2) -0.003(2) -0.003(2) 0.003(2)
C(25) 0.026(3) 0.042(3) 0.023(3) 0.003(3) -0.004(2) 0.003(2)
C(26) 0.026(3) 0.050(4) 0.043(3) -0.004(3) -0.008(3) 0.008(3)
C(27) 0.036(3) 0.058(4) 0.028(3) -0.019(3) -0.015(3) 0.006(3)
C(28) 0.050(4) 0.043(4) 0.036(3) -0.009(3) -0.008(3) -0.009(3)
C(29) 0.040(3) 0.040(3) 0.032(3) 0.001(3) 0.001(3) -0.010(3)
C(30) 0.024(3) 0.029(3) 0.029(3) -0.001(2) 0.005(2) -0.007(2)
C(31) 0.028(3) 0.032(3) 0.031(3) -0.002(2) 0.006(2) -0.004(2)
C(32) 0.040(4) 0.040(3) 0.046(3) -0.017(3) 0.024(3) -0.009(3)
C(33) 0.026(3) 0.055(4) 0.066(4) 0.001(3) 0.020(3) -0.010(3)
C(34) 0.028(3) 0.050(4) 0.051(3) 0.010(3) 0.007(3) -0.001(3)
C(35) 0.029(3) 0.035(3) 0.040(3) -0.002(3) 0.009(3) -0.005(3)
C(36) 0.025(3) 0.022(3) 0.023(2) 0.005(2) 0.005(2) -0.001(2)
C(37) 0.035(3) 0.027(3) 0.039(3) 0.002(3) -0.004(3) -0.005(2)
C(38) 0.063(4) 0.027(3) 0.051(4) 0.003(3) 0.012(3) -0.015(3)
C(39) 0.044(4) 0.026(3) 0.065(4) 0.007(3) 0.005(3) 0.006(3)
C(40) 0.031(3) 0.037(3) 0.045(3) -0.002(3) -0.005(3) 0.000(3)
C(41) 0.035(3) 0.018(3) 0.044(3) -0.001(3) -0.000(3) 0.000(2)
C(42) 0.031(3) 0.026(3) 0.023(2) -0.008(2) 0.002(2) -0.000(2)
C(43) 0.045(3) 0.028(3) 0.021(3) -0.001(3) -0.002(3) -0.002(2)
C(44) 0.064(4) 0.037(4) 0.028(3) -0.013(3) 0.005(3) 0.005(2)
C(45) 0.060(4) 0.062(4) 0.030(3) -0.026(4) 0.013(3) 0.001(3)
C(46) 0.038(4) 0.087(5) 0.047(4) -0.006(4) 0.016(3) 0.002(4)
C(47) 0.032(3) 0.059(4) 0.038(3) -0.006(3) 0.002(3) 0.003(3)
C(48) 0.025(3) 0.026(3) 0.028(3) -0.003(2) -0.005(2) -0.001(2)
C(49) 0.041(3) 0.032(3) 0.034(3) -0.005(3) -0.003(3) -0.002(2)
C(50) 0.041(4) 0.044(4) 0.055(4) -0.015(3) 0.009(3) -0.004(3)
C(51) 0.030(4) 0.075(5) 0.086(5) -0.021(4) -0.004(4) -0.003(4)
C(52) 0.049(4) 0.084(5) 0.081(5) -0.017(4) -0.032(4) 0.016(4)
C(53) 0.043(4) 0.056(4) 0.049(4) -0.015(3) -0.017(3) 0.010(3)

loop_
_atom_type_symbol
_atom_type_oxidation_number
_atom_type_number_in_cell
_atom_type_scat_dispersion_real
_atom_type_scat_dispersion_imag
_atom_type_scat_source
C 0 212 0.002 0.002
;International Tables for Crystallography
(1992, Vol. C, Table 6.1.1.2)
;
H 0 180 0.000 0.000
;International Tables for Crystallography
(1992, Vol. C, Table 6.1.1.2)
;
F 0 24 0.014 0.010
;International Tables for Crystallography
(1992, Vol. C, Table 6.1.1.2)
;
Ir 0 4 -2.066 7.990
;International Tables for Crystallography
(1992, Vol. C, Tables 4.2.6.8 and 6.1.1.1)
;
N 0 4 0.004 0.003
;International Tables for Crystallography
(1992, Vol. C, Table 6.1.1.2)
;
O 0 4 0.008 0.006
;International Tables for Crystallography
(1992, Vol. C, Table 6.1.1.2)
;
P 0 12 0.090 0.095
;International Tables for Crystallography
(1992, Vol. C, Table 6.1.1.2)
;

loop_
_geom_angle_atom_site_label_1
_geom_angle_atom_site_label_2
_geom_angle_atom_site_label_3
_geom_angle
_geom_angle_publ_flag
P(1) Ir(1) P(2) 167.89(4) ?
P(1) Ir(1) N(1) 93.6(1) ?
P(1) Ir(1) C(11) 84.1(1) ?
P(1) Ir(1) C(17) 97.2(1) ?
P(1) Ir(1) H(1) 95(2) no
P(2) Ir(1) N(1) 92.5(1) ?
P(2) Ir(1) C(11) 86.7(1) ?
P(2) Ir(1) C(17) 91.4(1) ?
P(2) Ir(1) H(1) 77(2) no
N(1) Ir(1) C(11) 79.6(2) ?
N(1) Ir(1) C(17) 104.5(2) ?
N(1) Ir(1) H(1) 163(2) no
C(11) Ir(1) C(17) 175.6(2) ?
C(11) Ir(1) H(1) 86(2) no
C(17) Ir(1) H(1) 89(2) no
Ir(1) P(1) C(18) 116.7(1) ?
Ir(1) P(1) C(24) 116.1(2) ?
Ir(1) P(1) C(30) 112.3(2) ?
C(18) P(1) C(24) 98.3(2) ?
C(18) P(1) C(30) 106.5(2) ?
C(24) P(1) C(30) 105.4(2) ?
Ir(1) P(2) C(36) 117.0(2) ?
Ir(1) P(2) C(42) 111.6(2) ?
Ir(1) P(2) C(48) 113.6(2) ?
C(36) P(2) C(42) 101.8(2) ?
C(36) P(2) C(48) 103.6(2) ?
C(42) P(2) C(48) 108.1(2) ?
F(1) P(3) F(2) 90.1(2) ?
F(1) P(3) F(3) 89.1(2) ?
F(1) P(3) F(4) 89.7(2) ?
F(1) P(3) F(5) 90.3(2) ?
F(1) P(3) F(6) 178.5(2) ?
F(2) P(3) F(3) 90.2(2) ?
F(2) P(3) F(4) 179.3(2) ?
F(2) P(3) F(5) 89.8(2) ?
F(2) P(3) F(6) 90.2(2) ?
F(3) P(3) F(4) 90.5(2) ?
F(3) P(3) F(5) 179.4(2) ?
F(3) P(3) F(6) 89.5(2) ?
F(4) P(3) F(5) 89.5(2) ?
F(4) P(3) F(6) 90.0(2) ?
F(5) P(3) F(6) 91.1(2) ?
Ir(1) N(1) C(1) 131.0(3) ?
Ir(1) N(1) C(13) 110.7(3) ?
C(1) N(1) C(13) 118.2(4) ?
N(1) C(1) C(2) 121.1(5) ?
N(1) C(1) C(14) 119.9(5) ?
C(2) C(1) C(14) 118.9(5) ?
C(1) C(2) C(3) 120.9(6) ?
C(1) C(2) H(2) 119.5 no
C(3) C(2) H(2) 119.5 no
C(2) C(3) C(4) 119.5(6) ?
C(2) C(3) H(3) 120.3 no
C(4) C(3) H(3) 120.3 no
C(3) C(4) C(5) 122.9(6) ?
C(3) C(4) C(13) 118.6(5) ?
C(5) C(4) C(13) 118.5(5) ?
C(4) C(5) C(6) 120.6(6) ?
C(4) C(5) H(4) 119.7 no
C(6) C(5) H(4) 119.7 no
C(5) C(6) C(7) 122.0(5) ?
C(5) C(6) H(5) 119.0 no
C(7) C(6) H(5) 119.0 no
C(6) C(7) C(8) 123.2(5) ?
C(6) C(7) C(12) 118.8(5) ?
C(8) C(7) C(12) 117.9(5) ?
C(7) C(8) C(9) 120.4(5) ?
C(7) C(8) H(6) 119.8 no
C(9) C(8) H(6) 119.8 no
C(8) C(9) C(10) 121.7(5) ?
C(8) C(9) H(7) 119.1 no
C(10) C(9) H(7) 119.1 no
C(9) C(10) C(11) 120.8(5) ?
C(9) C(10) H(8) 119.6 no
C(11) C(10) H(8) 119.6 no
Ir(1) C(11) C(10) 129.5(4) ?
Ir(1) C(11) C(12) 113.7(3) ?
C(10) C(11) C(12) 116.8(4) ?
C(7) C(12) C(11) 122.4(5) ?
C(7) C(12) C(13) 119.1(5) ?
C(11) C(12) C(13) 118.5(4) ?
N(1) C(13) C(4) 121.6(5) ?
N(1) C(13) C(12) 117.4(4) ?
C(4) C(13) C(12) 121.0(5) ?
C(1) C(14) C(15) 112.2(4) ?
C(1) C(14) C(16) 112.3(4) ?
C(1) C(14) H(9) 107.4 no
C(15) C(14) C(16) 109.8(4) ?
C(15) C(14) H(9) 107.4 no
C(16) C(14) H(9) 107.4 no
C(14) C(15) H(10) 109.5 no
C(14) C(15) H(11) 109.5 no
C(14) C(15) H(12) 109.5 no
H(10) C(15) H(11) 109.5 no
H(10) C(15) H(12) 109.5 no
H(11) C(15) H(12) 109.5 no
C(14) C(16) H(13) 109.5 no
C(14) C(16) H(14) 109.5 no
C(14) C(16) H(15) 109.5 no
H(13) C(16) H(14) 109.5 no
H(13) C(16) H(15) 109.5 no
H(14) C(16) H(15) 109.5 no
Ir(1) C(17) O(1) 174.0(4) ?
P(1) C(18) C(19) 115.9(4) ?
P(1) C(18) C(23) 125.6(4) ?
C(19) C(18) C(23) 118.4(4) ?
C(18) C(19) C(20) 120.7(5) ?
C(18) C(19) H(16) 119.7 no
C(20) C(19) H(16) 119.7 no
C(19) C(20) C(21) 120.4(5) ?
C(19) C(20) H(17) 119.8 no
C(21) C(20) H(17) 119.8 no
C(20) C(21) C(22) 119.7(5) ?
C(20) C(21) H(18) 120.1 no
C(22) C(21) H(18) 120.1 no
C(21) C(22) C(23) 120.5(5) ?
C(21) C(22) H(19) 119.8 no
C(23) C(22) H(19) 119.8 no
C(18) C(23) C(22) 120.3(5) ?
C(18) C(23) H(20) 119.8 no
C(22) C(23) H(20) 119.8 no
P(1) C(24) C(25) 123.0(4) ?
P(1) C(24) C(29) 118.0(4) ?
C(25) C(24) C(29) 118.5(5) ?
C(24) C(25) C(26) 120.5(5) ?
C(24) C(25) H(21) 119.8 no
C(26) C(25) H(21) 119.8 no
C(25) C(26) C(27) 119.5(5) ?
C(25) C(26) H(22) 120.3 no
C(27) C(26) H(22) 120.2 no
C(26) C(27) C(28) 120.2(5) ?
C(26) C(27) H(23) 119.9 no
C(28) C(27) H(23) 119.9 no
C(27) C(28) C(29) 120.6(5) ?
C(27) C(28) H(24) 119.7 no
C(29) C(28) H(24) 119.7 no
C(24) C(29) C(28) 120.7(5) ?
C(24) C(29) H(25) 119.7 no
C(28) C(29) H(25) 119.7 no
P(1) C(30) C(31) 120.6(4) ?
P(1) C(30) C(35) 120.1(4) ?
C(31) C(30) C(35) 118.9(4) ?
C(30) C(31) C(32) 120.0(5) ?
C(30) C(31) H(26) 120.0 no
C(32) C(31) H(26) 120.0 no
C(31) C(32) C(33) 120.1(5) ?
C(31) C(32) H(27) 119.9 no
C(33) C(32) H(27) 119.9 no
C(32) C(33) C(34) 120.1(5) ?
C(32) C(33) H(28) 120.0 no
C(34) C(33) H(28) 120.0 no
C(33) C(34) C(35) 120.9(5) ?
C(33) C(34) H(29) 119.6 no
C(35) C(34) H(29) 119.6 no
C(30) C(35) C(34) 120.0(5) ?
C(30) C(35) H(30) 120.0 no
C(34) C(35) H(30) 120.0 no
P(2) C(36) C(37) 117.9(4) ?
P(2) C(36) C(41) 124.4(4) ?
C(37) C(36) C(41) 117.4(5) ?
C(36) C(37) C(38) 121.1(5) ?
C(36) C(37) H(31) 119.4 no
C(38) C(37) H(31) 119.4 no
C(37) C(38) C(39) 119.9(5) ?
C(37) C(38) H(32) 120.1 no
C(39) C(38) H(32) 120.1 no
C(38) C(39) C(40) 119.9(5) ?
C(38) C(39) H(33) 120.0 no
C(40) C(39) H(33) 120.0 no
C(39) C(40) C(41) 119.7(5) ?
C(39) C(40) H(34) 120.2 no
C(41) C(40) H(34) 120.2 no
C(36) C(41) C(40) 122.0(5) ?
C(36) C(41) H(35) 119.0 no
C(40) C(41) H(35) 119.0 no
P(2) C(42) C(43) 119.3(4) ?
P(2) C(42) C(47) 122.5(4) ?
C(43) C(42) C(47) 118.0(5) ?
C(42) C(43) C(44) 122.4(5) ?
C(42) C(43) H(36) 118.8 no
C(44) C(43) H(36) 118.8 no
C(43) C(44) C(45) 119.0(6) ?
C(43) C(44) H(37) 120.5 no
C(45) C(44) H(37) 120.5 no
C(44) C(45) C(46) 120.0(5) ?
C(44) C(45) H(38) 120.0 no
C(46) C(45) H(38) 120.0 no
C(45) C(46) C(47) 120.5(6) ?
C(45) C(46) H(39) 119.8 no
C(47) C(46) H(39) 119.8 no
C(42) C(47) C(46) 120.2(6) ?
C(42) C(47) H(40) 119.9 no
C(46) C(47) H(40) 119.9 no
P(2) C(48) C(49) 117.8(4) ?
P(2) C(48) C(53) 123.9(4) ?
C(49) C(48) C(53) 118.0(5) ?
C(48) C(49) C(50) 121.3(5) ?
C(48) C(49) H(41) 119.4 no
C(50) C(49) H(41) 119.4 no
C(49) C(50) C(51) 119.8(6) ?
C(49) C(50) H(42) 120.1 no
C(51) C(50) H(42) 120.1 no
C(50) C(51) C(52) 120.0(6) ?
C(50) C(51) H(43) 120.0 no
C(52) C(51) H(43) 120.0 no
C(51) C(52) C(53) 120.7(6) ?
C(51) C(52) H(44) 119.7 no
C(53) C(52) H(44) 119.7 no
C(48) C(53) C(52) 120.2(6) ?
C(48) C(53) H(45) 119.9 no
C(52) C(53) H(45) 119.9 no

loop_
_geom_bond_atom_site_label_1
_geom_bond_atom_site_label_2
_geom_bond_distance
_geom_bond_publ_flag
Ir(1) P(1) 2.365(1) ?
Ir(1) P(2) 2.359(1) ?
Ir(1) N(1) 2.225(4) ?
Ir(1) C(11) 2.075(4) ?
Ir(1) C(17) 1.912(5) ?
Ir(1) H(1) 1.56(6) no
P(1) C(18) 1.832(5) ?
P(1) C(24) 1.833(5) ?
P(1) C(30) 1.822(5) ?
P(2) C(36) 1.819(5) ?
P(2) C(42) 1.836(5) ?
P(2) C(48) 1.821(5) ?
P(3) F(1) 1.589(3) ?
P(3) F(2) 1.600(4) ?
P(3) F(3) 1.592(4) ?
P(3) F(4) 1.599(4) ?
P(3) F(5) 1.588(4) ?
P(3) F(6) 1.591(4) ?
O(1) C(17) 1.147(5) ?
N(1) C(1) 1.347(6) ?
N(1) C(13) 1.388(6) ?
C(1) C(2) 1.391(8) ?
C(1) C(14) 1.510(7) ?
C(2) C(3) 1.364(8) ?
C(2) H(2) 0.95 no
C(3) C(4) 1.381(8) ?
C(3) H(3) 0.95 no
C(4) C(5) 1.438(8) ?
C(4) C(13) 1.400(7) ?
C(5) C(6) 1.352(8) ?
C(5) H(4) 0.95 no
C(6) C(7) 1.428(8) ?
C(6) H(5) 0.95 no
C(7) C(8) 1.401(7) ?
C(7) C(12) 1.407(7) ?
C(8) C(9) 1.358(8) ?
C(8) H(6) 0.95 no
C(9) C(10) 1.399(7) ?
C(9) H(7) 0.95 no
C(10) C(11) 1.389(7) ?
C(10) H(8) 0.95 no
C(11) C(12) 1.421(7) ?
C(12) C(13) 1.436(7) ?
C(14) C(15) 1.511(7) ?
C(14) C(16) 1.546(7) ?
C(14) H(9) 0.95 no
C(15) H(10) 0.95 no
C(15) H(11) 0.95 no
C(15) H(12) 0.95 no
C(16) H(13) 0.95 no
C(16) H(14) 0.95 no
C(16) H(15) 0.95 no
C(18) C(19) 1.408(6) ?
C(18) C(23) 1.378(6) ?
C(19) C(20) 1.370(6) ?
C(19) H(16) 0.95 no
C(20) C(21) 1.379(7) ?
C(20) H(17) 0.95 no
C(21) C(22) 1.372(7) ?
C(21) H(18) 0.95 no
C(22) C(23) 1.393(7) ?
C(22) H(19) 0.95 no
C(23) H(20) 0.95 no
C(24) C(25) 1.379(7) ?
C(24) C(29) 1.392(6) ?
C(25) C(26) 1.398(7) ?
C(25) H(21) 0.95 no
C(26) C(27) 1.377(7) ?
C(26) H(22) 0.95 no
C(27) C(28) 1.360(8) ?
C(27) H(23) 0.95 no
C(28) C(29) 1.373(7) ?
C(28) H(24) 0.95 no
C(29) H(25) 0.95 no
C(30) C(31) 1.395(6) ?
C(30) C(35) 1.396(7) ?
C(31) C(32) 1.399(7) ?
C(31) H(26) 0.95 no
C(32) C(33) 1.381(8) ?
C(32) H(27) 0.95 no
C(33) C(34) 1.364(7) ?
C(33) H(28) 0.95 no
C(34) C(35) 1.390(7) ?
C(34) H(29) 0.95 no
C(35) H(30) 0.95 no
C(36) C(37) 1.388(6) ?
C(36) C(41) 1.385(7) ?
C(37) C(38) 1.386(7) ?
C(37) H(31) 0.95 no
C(38) C(39) 1.379(8) ?
C(38) H(32) 0.95 no
C(39) C(40) 1.373(7) ?
C(39) H(33) 0.95 no
C(40) C(41) 1.376(7) ?
C(40) H(34) 0.95 no
C(41) H(35) 0.95 no
C(42) C(43) 1.386(7) ?
C(42) C(47) 1.380(7) ?
C(43) C(44) 1.372(7) ?
C(43) H(36) 0.95 no
C(44) C(45) 1.381(9) ?
C(44) H(37) 0.95 no
C(45) C(46) 1.371(9) ?
C(45) H(38) 0.95 no
C(46) C(47) 1.395(7) ?
C(46) H(39) 0.95 no
C(47) H(40) 0.95 no
C(48) C(49) 1.383(7) ?
C(48) C(53) 1.403(7) ?
C(49) C(50) 1.395(7) ?
C(49) H(41) 0.95 no
C(50) C(51) 1.372(9) ?
C(50) H(42) 0.95 no
C(51) C(52) 1.372(9) ?
C(51) H(43) 0.95 no
C(52) C(53) 1.388(8) ?
C(52) H(44) 0.95 no
C(53) H(45) 0.95 no

loop_
_geom_contact_atom_site_label_1
_geom_contact_atom_site_label_2
_geom_contact_distance
_geom_contact_site_symmetry_2
_geom_contact_publ_flag
F(1) C(20) 3.286(6) 2_455 no
F(1) C(16) 3.380(7) 4_454 no
F(1) C(34) 3.546(7) 2 no
F(2) C(21) 3.456(6) 2_455 no
F(2) C(16) 3.523(7) 4_454 no
F(2) C(20) 3.546(6) 2_455 no
F(3) C(46) 3.323(7) 4_554 no
F(3) C(2) 3.450(9) 4_454 no
F(3) C(45) 3.458(8) 4_554 no
F(4) C(27) 3.257(7) . no
F(4) C(45) 3.323(6) 4_554 no
F(4) C(26) 3.528(6) . no
F(5) C(20) 3.450(7) 2_455 no
F(5) C(21) 3.460(7) 2_455 no
F(6) C(27) 3.431(7) . no
F(6) C(50) 3.436(7) 2_545 no
O(1) C(3) 3.414(7) 1_455 no
O(1) C(16) 3.426(7) 3_556 no
C(9) C(21) 3.534(7) 2 no
C(9) C(22) 3.598(8) 2 no
C(21) C(44) 3.582(8) 3_556 no
C(51) C(52) 3.46(1) 3_666 no
